data_8000334
loop_
_publ_author_name
'Sarkar, Sounak'
'Thomas, Sajesh P.'
'Potnuru, Lokeswara Rao'
'Edwards, Alison J.'
'Grosjean, Arnaud'
'Ramanathan, Krishna Venkatachala'
'Guru Row, T. N.'

_publ_section_title
;
 Experimental Insights into the Electronic Nature, Spectral Features, and
 Role of Entropy in Short
 CH<sub>3</sub>&#x00B7;&#x00B7;&#x00B7;CH<sub>3</sub> Hydrophobic
 Interactions.
;
_journal_issue 22
_journal_name_full 'The journal of physical chemistry letters'
_journal_page_first 7224
_journal_page_last 7229
_journal_paper_doi 10.1021/acs.jpclett.9b02734
_journal_volume 10
_journal_year 2019
_chemical_formula_sum 'C13 H14 N6 O6'
_chemical_formula_weight 350.30
_space_group_crystal_system triclinic
_space_group_IT_number 2
_space_group_name_Hall '-P 1'
_space_group_name_H-M_alt 'P -1'
_atom_sites_solution_hydrogens difmap
_audit_creation_method SHELXL-2018/3
_cell_angle_alpha 78.200(4)
_cell_angle_beta 75.300(4)
_cell_angle_gamma 66.700(4)
_cell_formula_units_Z 2
_cell_length_a 7.4700(3)
_cell_length_b 7.8300(3)
_cell_length_c 14.1000(8)
_cell_measurement_temperature 293(2)
_cell_measurement_theta_max 30.0
_cell_measurement_theta_min 2.0
_cell_volume 727.61(6)
_computing_structure_refinement 'SHELXL-2018/3 (Sheldrick, 2018)'
_diffrn_ambient_temperature 293(2)
_diffrn_measured_fraction_theta_full 0.807
_diffrn_measured_fraction_theta_max 0.807
_diffrn_measurement_details '24 images, exposure time   0 minutes'
_diffrn_measurement_device_type KOALA
_diffrn_measurement_method Laue
_diffrn_radiation_type neutrons
_diffrn_radiation_wavelength 0.850
_diffrn_reflns_av_R_equivalents 0.1109
_diffrn_reflns_av_unetI/netI 0.0688
_diffrn_reflns_Laue_measured_fraction_full 0.807
_diffrn_reflns_Laue_measured_fraction_max 0.807
_diffrn_reflns_limit_h_max 8
_diffrn_reflns_limit_h_min -8
_diffrn_reflns_limit_k_max 9
_diffrn_reflns_limit_k_min -9
_diffrn_reflns_limit_l_max 16
_diffrn_reflns_limit_l_min -16
_diffrn_reflns_number 2015
_diffrn_reflns_point_group_measured_fraction_full 0.807
_diffrn_reflns_point_group_measured_fraction_max 0.807
_diffrn_reflns_theta_full 30.066
_diffrn_reflns_theta_max 30.066
_diffrn_reflns_theta_min 3.719
_diffrn_source 'nuclear reactor'
_exptl_absorpt_coefficient_mu 0.201
_exptl_crystal_density_diffrn 1.599
_exptl_crystal_description block
_exptl_crystal_F_000 364
_exptl_crystal_size_max 1
_exptl_crystal_size_mid 0.5
_exptl_crystal_size_min 0.5
_refine_diff_density_max 0.739
_refine_diff_density_min -0.929
_refine_diff_density_rms 0.148
_refine_ls_extinction_method none
_refine_ls_goodness_of_fit_ref 1.075
_refine_ls_hydrogen_treatment refall
_refine_ls_matrix_type full
_refine_ls_number_parameters 352
_refine_ls_number_reflns 2015
_refine_ls_number_restraints 0
_refine_ls_restrained_S_all 1.075
_refine_ls_R_factor_all 0.0968
_refine_ls_R_factor_gt 0.0582
_refine_ls_shift/su_max 0.000
_refine_ls_shift/su_mean 0.000
_refine_ls_structure_factor_coef Fsqd
_refine_ls_weighting_details 'w=1/[\s^2^(Fo^2^)+(0.0529P)^2^+8.2249P] where P=(Fo^2^+2Fc^2^)/3'
_refine_ls_weighting_scheme calc
_refine_ls_wR_factor_gt 0.1222
_refine_ls_wR_factor_ref 0.1382
_reflns_Friedel_coverage 0.000
_reflns_number_gt 1460
_reflns_number_total 2015
_reflns_threshold_expression 'I > 2\s(I)'
_cod_data_source_file jz9b02734_si_003.cif
_cod_data_source_block Caff-PZCA-neut-order
_cod_depositor_comments 'Adding full bibliography for 8000326--8000347.cif.'
_cod_database_code 8000334
_shelx_shelxl_version_number 2018/3
_shelx_space_group_comment
;
The symmetry employed for this shelxl refinement is uniquely defined
by the following loop, which should always be used as a source of
symmetry information in preference to the above space-group names.
They are only intended as comments.
;

loop_
_space_group_symop_operation_xyz
'x, y, z'
'-x, -y, -z'

loop_
_atom_site_label
_atom_site_type_symbol
_atom_site_fract_x
_atom_site_fract_y
_atom_site_fract_z
_atom_site_U_iso_or_equiv
_atom_site_adp_type
_atom_site_occupancy
_atom_site_site_symmetry_order
_atom_site_calc_flag
N21 N 0.8084(4) 0.9952(3) 0.28235(18) 0.0305(6) Uani 1 1 d
N22 N 0.7152(4) 0.9378(4) 0.3675(2) 0.0326(7) Uani 1 1 d
N3 N 0.6983(4) 0.0393(4) 0.69422(19) 0.0349(7) Uani 1 1 d
N7 N 0.3384(4) 0.4255(3) 0.8020(2) 0.0360(7) Uani 1 1 d
N9 N 0.5688(5) 0.3767(4) 0.6645(2) 0.0402(8) Uani 1 1 d
N1 N 0.5402(4) -0.0861(3) 0.84246(19) 0.0341(7) Uani 1 1 d
C5 C 0.4355(5) 0.2368(4) 0.8031(3) 0.0277(8) Uani 1 1 d
C24 C 0.9399(5) 0.6811(5) 0.3136(3) 0.0308(9) Uani 1 1 d
C27 C 1.0810(6) 0.8451(5) 0.1523(3) 0.0319(9) Uani 1 1 d
C6 C 0.4107(5) 0.0841(5) 0.8706(2) 0.0276(8) Uani 1 1 d
C25 C 0.9462(5) 0.8413(5) 0.2475(3) 0.0287(8) Uani 1 1 d
C4 C 0.5754(5) 0.2116(4) 0.7178(2) 0.0278(8) Uani 1 1 d
C26 C 0.6976(6) 0.6653(5) 0.4818(3) 0.0340(9) Uani 1 1 d
C23 C 0.7896(5) 0.7496(4) 0.3897(2) 0.0271(8) Uani 1 1 d
C8 C 0.4215(6) 0.5043(6) 0.7187(3) 0.0396(10) Uani 1 1 d
C12 C 0.8390(8) 0.0143(8) 0.6014(3) 0.0428(10) Uani 1 1 d
O13 O 0.2843(7) 0.1006(6) 0.9469(3) 0.0405(11) Uani 1 1 d
C10 C 0.5211(10) -0.2523(6) 0.9057(4) 0.0465(12) Uani 1 1 d
C2 C 0.6832(6) -0.1158(5) 0.7558(3) 0.0361(9) Uani 1 1 d
C14 C 0.1706(8) 0.5252(7) 0.8736(4) 0.0459(12) Uani 1 1 d
O28 O 0.5610(8) 0.7623(6) 0.5369(3) 0.0487(14) Uani 1 1 d
O29 O 0.7711(7) 0.4865(5) 0.4973(3) 0.0425(13) Uani 1 1 d
O31 O 1.0661(8) 1.0152(6) 0.1125(4) 0.0437(12) Uani 1 1 d
O30 O 1.1922(8) 0.7087(6) 0.1164(4) 0.0561(16) Uani 1 1 d
O11 O 0.7877(9) -0.2702(6) 0.7366(4) 0.0580(16) Uani 1 1 d
H24 H 1.0331(13) 0.5356(10) 0.3058(6) 0.052(2) Uani 1 1 d
H31O H 0.6030(13) 1.0283(11) 0.4089(6) 0.049(2) Uani 1 1 d
H22N H 1.1578(15) 1.0142(12) 0.0494(7) 0.058(2) Uani 1 1 d
H29O H 0.6950(12) 0.4412(10) 0.5618(6) 0.049(2) Uani 1 1 d
H8 H 0.3753(15) 0.6492(13) 0.6982(7) 0.063(3) Uani 1 1 d
H14B H 0.1257(19) 0.6667(16) 0.8476(9) 0.092(4) Uani 1 1 d
H14C H 0.054(2) 0.4754(18) 0.8814(12) 0.100(5) Uani 1 1 d
H14A H 0.209(2) 0.5031(19) 0.9406(10) 0.101(5) Uani 1 1 d
H10A H 0.605(3) -0.3662(18) 0.8751(12) 0.144(8) Uani 1 1 d
H10B H 0.532(5) -0.249(2) 0.9733(14) 0.154(10) Uani 1 1 d
H10C H 0.375(3) -0.241(2) 0.9212(19) 0.142(9) Uani 1 1 d
H12A H 0.909(3) 0.103(3) 0.5872(11) 0.126(7) Uani 1 1 d
H12C H 0.767(3) 0.060(4) 0.5454(12) 0.161(10) Uani 1 1 d
H12B H 0.934(3) -0.111(2) 0.6015(13) 0.182(12) Uani 1 1 d

loop_
_atom_site_aniso_label
_atom_site_aniso_U_11
_atom_site_aniso_U_22
_atom_site_aniso_U_33
_atom_site_aniso_U_23
_atom_site_aniso_U_13
_atom_site_aniso_U_12
N21 0.0357(14) 0.0244(12) 0.0247(13) -0.0005(9) 0.0045(11) -0.0116(10)
N22 0.0370(15) 0.0226(12) 0.0286(14) -0.0002(11) 0.0050(12) -0.0093(12)
N3 0.0358(15) 0.0333(14) 0.0271(14) -0.0046(11) 0.0049(11) -0.0099(11)
N7 0.0376(15) 0.0269(13) 0.0347(14) -0.0033(10) 0.0052(11) -0.0098(11)
N9 0.0495(17) 0.0308(14) 0.0303(14) 0.0065(11) 0.0062(12) -0.0174(12)
N1 0.0380(15) 0.0268(13) 0.0307(14) -0.0013(10) 0.0010(11) -0.0104(11)
C5 0.0296(18) 0.0216(16) 0.0258(17) 0.0040(13) 0.0013(14) -0.0102(14)
C24 0.033(2) 0.0190(18) 0.0301(19) 0.0004(13) 0.0016(15) -0.0052(15)
C27 0.037(2) 0.0266(18) 0.0237(18) -0.0021(15) 0.0048(15) -0.0094(16)
C6 0.0306(19) 0.0264(17) 0.0233(17) 0.0025(13) 0.0007(15) -0.0137(14)
C25 0.0267(18) 0.0240(16) 0.0259(17) 0.0009(13) 0.0035(14) -0.0063(14)
C4 0.0298(18) 0.0241(16) 0.0232(18) 0.0002(13) 0.0038(14) -0.0101(14)
C26 0.037(2) 0.0247(17) 0.0273(18) -0.0011(14) 0.0083(16) -0.0070(15)
C23 0.0264(18) 0.0228(16) 0.0242(17) -0.0008(13) 0.0041(14) -0.0074(13)
C8 0.042(2) 0.034(2) 0.034(2) 0.0034(17) 0.0049(17) -0.0149(17)
C12 0.034(2) 0.061(3) 0.027(2) -0.011(2) 0.007(2) -0.016(2)
O13 0.044(3) 0.035(2) 0.033(2) -0.0024(18) 0.013(2) -0.0178(19)
C10 0.066(3) 0.027(2) 0.038(3) 0.0048(19) -0.001(2) -0.018(2)
C2 0.036(2) 0.031(2) 0.0304(19) -0.0027(15) 0.0029(16) -0.0071(17)
C14 0.043(3) 0.036(3) 0.045(3) -0.012(2) 0.008(2) -0.006(2)
O28 0.059(3) 0.025(2) 0.039(3) -0.0026(19) 0.020(2) -0.010(2)
O29 0.046(3) 0.023(2) 0.039(3) 0.006(2) 0.010(2) -0.0090(19)
O31 0.056(3) 0.028(2) 0.033(3) -0.0003(18) 0.015(2) -0.017(2)
O30 0.060(3) 0.034(2) 0.045(3) -0.004(2) 0.027(3) -0.009(2)
O11 0.068(3) 0.029(2) 0.051(3) -0.011(2) 0.012(3) 0.000(2)
H24 0.061(5) 0.024(4) 0.050(5) -0.006(3) 0.002(4) -0.002(4)
H31O 0.053(5) 0.040(4) 0.040(4) -0.004(4) 0.011(4) -0.014(4)
H22N 0.069(6) 0.051(5) 0.038(5) -0.004(3) 0.021(5) -0.026(4)
H29O 0.055(5) 0.027(3) 0.051(5) 0.007(3) -0.002(4) -0.010(3)
H8 0.076(6) 0.043(5) 0.055(5) -0.003(4) 0.005(5) -0.018(4)
H14B 0.093(8) 0.050(7) 0.091(8) -0.006(6) 0.019(6) -0.007(5)
H14C 0.065(7) 0.093(8) 0.139(12) -0.055(8) 0.040(8) -0.041(7)
H14A 0.096(10) 0.101(9) 0.052(7) -0.019(6) 0.001(6) 0.015(7)
H10A 0.205(18) 0.036(6) 0.114(11) 0.008(7) 0.060(12) -0.027(8)
H10B 0.33(3) 0.104(11) 0.079(10) 0.044(8) -0.079(13) -0.132(16)
H10C 0.111(13) 0.084(9) 0.20(2) 0.040(11) 0.004(13) -0.055(9)
H12A 0.145(14) 0.185(16) 0.078(9) -0.057(10) 0.059(9) -0.120(14)
H12C 0.089(11) 0.34(3) 0.051(8) -0.045(12) 0.002(8) -0.068(15)
H12B 0.187(18) 0.084(10) 0.114(12) 0.001(8) 0.104(13) 0.029(11)

loop_
_atom_type_symbol
_atom_type_description
_atom_type_scat_dispersion_real
_atom_type_scat_dispersion_imag
_atom_type_scat_source
C C 0.0056 0.0025 'Neutron Data Booklet, ILL Grenoble, France (2003) ISBN 0-9704143-7-4'
H H 0.0000 0.0000 'Neutron Data Booklet, ILL Grenoble, France (2003) ISBN 0-9704143-7-4'
N N 0.0100 0.0049 'Neutron Data Booklet, ILL Grenoble, France (2003) ISBN 0-9704143-7-4'
O O 0.0172 0.0091 'Neutron Data Booklet, ILL Grenoble, France (2003) ISBN 0-9704143-7-4'

loop_
_geom_angle_atom_site_label_1
_geom_angle_atom_site_label_2
_geom_angle_atom_site_label_3
_geom_angle
N22 N21 C25 105.5(2)
H31O N22 N21 121.3(5)
H31O N22 C23 126.2(5)
N21 N22 C23 112.5(3)
C4 N3 C2 119.9(3)
C4 N3 C12 121.2(3)
C2 N3 C12 118.8(3)
C8 N7 C5 106.7(3)
C8 N7 C14 125.5(3)
C5 N7 C14 127.8(3)
C8 N9 C4 104.0(3)
C6 N1 C2 126.0(3)
C6 N1 C10 117.4(3)
C2 N1 C10 116.6(3)
N7 C5 C4 105.8(3)
N7 C5 C6 132.3(3)
C4 C5 C6 121.8(3)
H24 C24 C23 127.5(5)
H24 C24 C25 128.1(5)
C23 C24 C25 104.4(3)
O30 C27 O31 124.1(4)
O30 C27 C25 123.3(4)
O31 C27 C25 112.6(3)
O13 C6 N1 122.8(3)
O13 C6 C5 123.8(4)
N1 C6 C5 113.4(3)
N21 C25 C24 110.7(3)
N21 C25 C27 122.6(3)
C24 C25 C27 126.7(3)
N9 C4 N3 127.1(3)
N9 C4 C5 111.1(3)
N3 C4 C5 121.8(3)
O28 C26 O29 124.0(4)
O28 C26 C23 120.5(3)
O29 C26 C23 115.5(3)
N22 C23 C24 106.9(3)
N22 C23 C26 118.5(3)
C24 C23 C26 134.6(3)
H8 C8 N7 123.3(6)
H8 C8 N9 124.3(6)
N7 C8 N9 112.4(3)
H12B C12 H12A 109(2)
H12B C12 H12C 116(2)
H12A C12 H12C 99(2)
H12B C12 N3 111.1(9)
H12A C12 N3 111.4(8)
H12C C12 N3 110.0(9)
H10A C10 H10B 117.3(18)
H10A C10 H10C 109.9(18)
H10B C10 H10C 97.5(19)
H10A C10 N1 111.7(8)
H10B C10 N1 110.0(9)
H10C C10 N1 109.4(10)
O11 C2 N3 121.7(4)
O11 C2 N1 121.2(4)
N3 C2 N1 117.1(3)
H14A C14 H14B 110.3(13)
H14A C14 H14C 108.6(14)
H14B C14 H14C 110.5(13)
H14A C14 N7 110.6(8)
H14B C14 N7 107.9(7)
H14C C14 N7 109.0(7)
H29O O29 C26 109.7(5)
H22N O31 C27 111.1(6)

loop_
_geom_bond_atom_site_label_1
_geom_bond_atom_site_label_2
_geom_bond_distance
N21 N22 1.315(3)
N21 C25 1.326(4)
N22 H31O 0.999(10)
N22 C23 1.353(4)
N3 C4 1.350(4)
N3 C2 1.367(5)
N3 C12 1.449(5)
N7 C8 1.334(5)
N7 C5 1.363(4)
N7 C14 1.452(5)
N9 C8 1.345(5)
N9 C4 1.346(4)
N1 C6 1.368(4)
N1 C2 1.395(5)
N1 C10 1.455(5)
C5 C4 1.368(5)
C5 C6 1.411(5)
C24 H24 1.086(8)
C24 C23 1.359(5)
C24 C25 1.411(5)
C27 O30 1.180(6)
C27 O31 1.308(6)
C27 C25 1.462(5)
C6 O13 1.229(5)
C26 O28 1.203(6)
C26 O29 1.279(5)
C26 C23 1.467(5)
C8 H8 1.047(11)
C12 H12B 0.958(19)
C12 H12A 0.99(2)
C12 H12C 0.99(2)
C10 H10A 0.976(18)
C10 H10B 0.99(2)
C10 H10C 1.03(2)
C2 O11 1.194(6)
C14 H14A 1.02(2)
C14 H14B 1.038(14)
C14 H14C 1.059(17)
O29 H29O 1.021(10)
O31 H22N 0.974(11)
